data_4343234
loop_
_publ_author_name
'Li, Xiao-Lei'
'Min, Fan-Yong'
'Wang, Chao'
'Lin, Shuang-Yan'
'Liu, Zhiliang'
'Tang, Jinkui'

_publ_section_title
;
 Utilizing 3d-4f magnetic interaction to slow the magnetic relaxation of
 heterometallic complexes.
;
_journal_issue 9
_journal_name_full 'Inorganic chemistry'
_journal_page_first 4337
_journal_page_last 4344
_journal_paper_doi 10.1021/acs.inorgchem.5b00019
_journal_volume 54
_journal_year 2015
_chemical_formula_sum 'C70 H52 Dy2 Ni O20'
_chemical_formula_weight 1596.80
_chemical_name_systematic
; 
 ? 
;
_space_group_IT_number 14
_symmetry_cell_setting monoclinic
_symmetry_space_group_name_Hall '-P 2ybc'
_symmetry_space_group_name_H-M 'P 1 21/c 1'
_atom_sites_solution_hydrogens geom
_atom_sites_solution_primary direct
_atom_sites_solution_secondary difmap
_audit_creation_method SHELXL-97
_cell_angle_alpha 90.00
_cell_angle_beta 109.248(2)
_cell_angle_gamma 90.00
_cell_formula_units_Z 2
_cell_length_a 14.812(2)
_cell_length_b 10.9693(16)
_cell_length_c 20.281(3)
_cell_measurement_reflns_used 5326
_cell_measurement_temperature 273(2)
_cell_measurement_theta_max 25.50
_cell_measurement_theta_min 2.50
_cell_volume 3111.0(8)
_computing_cell_refinement 'Bruker SMART'
_computing_data_collection 'Bruker SMART'
_computing_data_reduction 'Bruker SAINT'
_computing_molecular_graphics 'Bruker SHELXTL'
_computing_publication_material 'Bruker SHELXTL'
_computing_structure_refinement 'SHELXL-97 (Sheldrick, 1997)'
_computing_structure_solution 'SHELXS-97 (Sheldrick, 1990)'
_diffrn_ambient_temperature 273(2)
_diffrn_measured_fraction_theta_full 0.999
_diffrn_measured_fraction_theta_max 0.999
_diffrn_measurement_device_type 'CCD area detector'
_diffrn_measurement_method 'phi and omega scans'
_diffrn_radiation_monochromator graphite
_diffrn_radiation_source 'fine-focus sealed tube'
_diffrn_radiation_type MoK\a
_diffrn_radiation_wavelength 0.71073
_diffrn_reflns_av_R_equivalents 0.0578
_diffrn_reflns_av_sigmaI/netI 0.0678
_diffrn_reflns_limit_h_max 15
_diffrn_reflns_limit_h_min -17
_diffrn_reflns_limit_k_max 10
_diffrn_reflns_limit_k_min -13
_diffrn_reflns_limit_l_max 23
_diffrn_reflns_limit_l_min -24
_diffrn_reflns_number 15490
_diffrn_reflns_theta_full 24.99
_diffrn_reflns_theta_max 24.34
_diffrn_reflns_theta_min 2.36
_exptl_absorpt_coefficient_mu 2.755
_exptl_absorpt_correction_T_max 0.9347
_exptl_absorpt_correction_T_min 0.5545
_exptl_absorpt_correction_type multi-scan
_exptl_absorpt_process_details crystalclear
_exptl_crystal_colour yellow
_exptl_crystal_density_diffrn 1.705
_exptl_crystal_density_meas 1.703
_exptl_crystal_density_method 'not measured'
_exptl_crystal_description block
_exptl_crystal_F_000 1584
_exptl_crystal_size_max 0.15
_exptl_crystal_size_mid 0.10
_exptl_crystal_size_min 0.05
_refine_diff_density_max 0.948
_refine_diff_density_min -0.651
_refine_diff_density_rms 0.220
_refine_ls_extinction_method none
_refine_ls_goodness_of_fit_ref 1.014
_refine_ls_hydrogen_treatment mixed
_refine_ls_matrix_type full
_refine_ls_number_parameters 422
_refine_ls_number_reflns 5461
_refine_ls_number_restraints 126
_refine_ls_restrained_S_all 1.028
_refine_ls_R_factor_all 0.0736
_refine_ls_R_factor_gt 0.0430
_refine_ls_shift/su_max 0.000
_refine_ls_shift/su_mean 0.000
_refine_ls_structure_factor_coef Fsqd
_refine_ls_weighting_details 'calc w=1/[\s^2^(Fo^2^)+(0.0587P)^2^+0.0000P] where P=(Fo^2^+2Fc^2^)/3'
_refine_ls_weighting_scheme calc
_refine_ls_wR_factor_gt 0.0980
_refine_ls_wR_factor_ref 0.1171
_reflns_number_gt 3870
_reflns_number_total 4649
_reflns_threshold_expression >2sigma(I)
_cod_data_source_file ic5b00019_si_002.cif
_cod_data_source_block Dy2Ni
_cod_depositor_comments
;
The following automatic conversions were performed:

'_exptl_absorpt_correction_type' value 'multi_scan' changed to
'multi-scan' according to
/usr/data/users/saulius/crontab/automatic-downloads/current/ACS/lib/dictionaries/cif_core.dic
dictionary named 'cif_core.dic' version 2.4.2 from 2011-04-26.

Automatic conversion script
Id: cif_fix_values 3271 2015-04-21 07:52:19Z andrius 

2021-08-30
Z value and formula fixed to values more according to usual
chemical conventions.                 miguel
;
_cod_original_formula_sum 'C140 H104 Dy4 Ni2 O40'
_cod_original_formula_weight 3193.61
_cod_original_formula_units_Z 1
_cod_original_sg_symbol_H-M P21/c
_cod_database_code 4343234

loop_
_symmetry_equiv_pos_as_xyz
'x, y, z'
'-x, y+1/2, -z+1/2'
'-x, -y, -z'
'x, -y-1/2, z-1/2'

loop_
_atom_site_label
_atom_site_type_symbol
_atom_site_fract_x
_atom_site_fract_y
_atom_site_fract_z
_atom_site_U_iso_or_equiv
_atom_site_adp_type
_atom_site_occupancy
_atom_site_symmetry_multiplicity
_atom_site_calc_flag
_atom_site_refinement_flags
C1 C -0.0151(5) 0.3259(6) 0.1141(3) 0.0330(16) Uani 1 1 d .
C2 C -0.0990(5) 0.2659(7) 0.0743(4) 0.0417(18) Uani 1 1 d .
H2 H -0.1175 0.2692 0.0258 0.050 Uiso 1 1 calc R
C3 C -0.1541(6) 0.2033(8) 0.1045(5) 0.058(2) Uani 1 1 d .
H3 H -0.2091 0.1645 0.0762 0.070 Uiso 1 1 calc R
C4 C -0.1305(6) 0.1957(8) 0.1758(5) 0.062(2) Uani 1 1 d .
H4 H -0.1678 0.1500 0.1957 0.075 Uiso 1 1 calc R
C5 C -0.0523(6) 0.2555(8) 0.2167(4) 0.061(2) Uani 1 1 d .
H5 H -0.0371 0.2527 0.2650 0.073 Uiso 1 1 calc R
C6 C 0.0064(5) 0.3220(7) 0.1875(4) 0.0423(18) Uani 1 1 d .
C7 C 0.0819(6) 0.3914(9) 0.2339(4) 0.058(2) Uani 1 1 d .
H7 H 0.0858 0.3897 0.2806 0.070 Uiso 1 1 calc R
C8 C 0.3648(5) 0.2757(7) 0.2251(4) 0.0448(19) Uani 1 1 d .
C9 C 0.4447(6) 0.2683(9) 0.2873(4) 0.059(2) Uani 1 1 d .
H9 H 0.4628 0.3371 0.3155 0.071 Uiso 1 1 calc R
C10 C 0.4953(7) 0.1638(10) 0.3069(5) 0.073(3) Uani 1 1 d .
H10 H 0.5466 0.1614 0.3485 0.088 Uiso 1 1 calc R
C11 C 0.4713(7) 0.0611(10) 0.2657(5) 0.079(3) Uani 1 1 d .
H11 H 0.5074 -0.0096 0.2789 0.095 Uiso 1 1 calc R
C12 C 0.3958(7) 0.0627(8) 0.2061(5) 0.067(3) Uani 1 1 d .
H12 H 0.3789 -0.0077 0.1794 0.080 Uiso 1 1 calc R
C13 C 0.3422(6) 0.1702(7) 0.1842(4) 0.047(2) Uani 1 1 d .
C14 C 0.2649(6) 0.1669(7) 0.1205(4) 0.053(2) Uani 1 1 d .
H14 H 0.2539 0.0927 0.0970 0.063 Uiso 1 1 calc R
C15 C 0.0760(5) 0.7348(6) 0.0916(3) 0.0334(16) Uani 1 1 d .
C16 C -0.0075(6) 0.8013(7) 0.0558(4) 0.0429(19) Uani 1 1 d .
H16 H -0.0568 0.7628 0.0212 0.051 Uiso 1 1 calc R
C17 C -0.0175(6) 0.9190(8) 0.0707(4) 0.056(2) Uani 1 1 d .
H17 H -0.0734 0.9600 0.0461 0.068 Uiso 1 1 calc R
C18 C 0.0537(7) 0.9805(7) 0.1218(5) 0.065(3) Uani 1 1 d .
H18 H 0.0462 1.0623 0.1308 0.078 Uiso 1 1 calc R
C19 C 0.1345(7) 0.9198(8) 0.1583(4) 0.060(2) Uani 1 1 d .
H19 H 0.1815 0.9605 0.1934 0.072 Uiso 1 1 calc R
C20 C 0.1488(6) 0.7976(6) 0.1446(4) 0.0412(18) Uani 1 1 d .
C21 C 0.2360(6) 0.7420(7) 0.1841(4) 0.052(2) Uani 1 1 d .
H21 H 0.2796 0.7928 0.2157 0.063 Uiso 1 1 calc R
C22 C 0.1749(5) 0.4444(6) -0.0499(4) 0.0367(17) Uani 1 1 d .
C23 C 0.1186(5) 0.4203(7) -0.1187(4) 0.0413(18) Uani 1 1 d .
H23 H 0.0529 0.4120 -0.1292 0.050 Uiso 1 1 calc R
C24 C 0.1568(7) 0.4086(8) -0.1710(4) 0.054(2) Uani 1 1 d .
H24 H 0.1165 0.3934 -0.2162 0.065 Uiso 1 1 calc R
C25 C 0.2543(7) 0.4188(8) -0.1586(4) 0.060(2) Uani 1 1 d .
H25 H 0.2798 0.4086 -0.1945 0.072 Uiso 1 1 calc R
C26 C 0.3113(6) 0.4440(8) -0.0929(5) 0.064(3) Uani 1 1 d .
H26 H 0.3767 0.4532 -0.0839 0.077 Uiso 1 1 calc R
C27 C 0.2736(6) 0.4567(7) -0.0368(4) 0.0459(19) Uani 1 1 d .
C28 C 0.3400(6) 0.4890(9) 0.0292(4) 0.064(3) Uani 1 1 d .
H28 H 0.4027 0.5017 0.0306 0.076 Uiso 1 1 calc R
C29 C 0.3215(10) 0.4361(15) 0.3901(8) 0.126(5) Uani 1 1 d U
H29 H 0.2890 0.3777 0.3577 0.151 Uiso 1 1 calc R
C30 C 0.3266(11) 0.4167(15) 0.4573(9) 0.138(5) Uani 1 1 d U
H30 H 0.3022 0.3465 0.4709 0.166 Uiso 1 1 calc R
C31 C 0.3731(13) 0.5139(18) 0.5076(10) 0.149(6) Uani 1 1 d U
H31 H 0.3784 0.5095 0.5546 0.179 Uiso 1 1 calc R
C32 C 0.4060(10) 0.6061(16) 0.4819(9) 0.123(5) Uani 1 1 d U
C33 C 0.4016(11) 0.6203(16) 0.4121(9) 0.129(5) Uani 1 1 d U
C34 C 0.3623(10) 0.5400(13) 0.3628(9) 0.120(5) Uani 1 1 d U
H34 H 0.3603 0.5477 0.3167 0.144 Uiso 1 1 calc R
O9 O 0.4505(15) 0.7067(18) 0.5199(9) 0.271(8) Uani 1 1 d U
H9A H 0.4505 0.7007 0.5602 0.407 Uiso 1 1 calc R
Dy Dy 0.19541(2) 0.45733(3) 0.122313(16) 0.03443(13) Uani 1 1 d U
Ni Ni 0.0000 0.5000 0.0000 0.0293(3) Uani 1 2 d SU
O1 O 0.0387(3) 0.3858(4) 0.0854(2) 0.0355(11) Uani 1 1 d U
O2 O 0.1424(4) 0.4529(5) 0.2204(3) 0.0590(16) Uani 1 1 d U
O3 O 0.3166(4) 0.3752(5) 0.2090(3) 0.0524(14) Uani 1 1 d U
O4 O 0.2101(4) 0.2516(5) 0.0923(3) 0.0564(15) Uani 1 1 d U
O5 O 0.0855(3) 0.6195(4) 0.0780(2) 0.0335(11) Uani 1 1 d U
O6 O 0.2625(4) 0.6361(5) 0.1826(3) 0.0544(15) Uani 1 1 d U
O7 O 0.1366(3) 0.4568(4) 0.0000(2) 0.0333(11) Uani 1 1 d U
O8 O 0.3249(4) 0.5020(6) 0.0839(3) 0.0650(17) Uani 1 1 d U
C35 C 0.4420(13) 0.7269(18) 0.3768(10) 0.170(7) Uani 1 1 d U
H35 H 0.4408 0.7382 0.3310 0.204 Uiso 1 1 calc R
O10 O 0.4789(12) 0.7959(15) 0.4348(9) 0.245(7) Uani 1 1 d U

loop_
_atom_site_aniso_label
_atom_site_aniso_U_11
_atom_site_aniso_U_22
_atom_site_aniso_U_33
_atom_site_aniso_U_23
_atom_site_aniso_U_13
_atom_site_aniso_U_12
C1 0.033(4) 0.027(4) 0.041(4) 0.005(3) 0.016(3) 0.007(3)
C2 0.038(4) 0.046(5) 0.038(4) -0.001(4) 0.008(3) -0.004(4)
C3 0.055(6) 0.053(5) 0.066(6) 0.003(5) 0.020(5) -0.015(4)
C4 0.052(6) 0.071(6) 0.069(6) 0.029(5) 0.027(5) -0.007(5)
C5 0.059(6) 0.076(6) 0.050(5) 0.024(5) 0.023(5) 0.009(5)
C6 0.042(5) 0.043(5) 0.039(4) 0.007(4) 0.008(4) 0.008(4)
C7 0.060(6) 0.086(7) 0.031(4) 0.007(4) 0.016(4) 0.006(5)
C8 0.037(4) 0.046(5) 0.050(5) 0.017(4) 0.011(4) 0.014(4)
C9 0.050(5) 0.077(7) 0.048(5) 0.002(5) 0.012(4) 0.006(5)
C10 0.053(6) 0.097(8) 0.057(6) 0.014(6) 0.001(5) 0.040(6)
C11 0.071(7) 0.082(8) 0.072(7) 0.022(6) 0.008(6) 0.045(6)
C12 0.063(6) 0.063(6) 0.073(6) 0.004(5) 0.019(5) 0.024(5)
C13 0.045(5) 0.047(5) 0.044(4) 0.004(4) 0.009(4) 0.009(4)
C14 0.055(5) 0.039(5) 0.059(5) -0.006(4) 0.012(4) 0.007(4)
C15 0.039(4) 0.032(4) 0.031(4) 0.005(3) 0.014(3) -0.004(3)
C16 0.048(5) 0.041(5) 0.039(4) -0.002(4) 0.013(4) 0.007(4)
C17 0.053(5) 0.050(5) 0.058(5) -0.004(4) 0.008(4) 0.003(4)
C18 0.089(8) 0.032(5) 0.068(6) -0.005(4) 0.018(6) 0.008(5)
C19 0.065(6) 0.050(5) 0.057(5) -0.015(4) 0.008(5) -0.009(5)
C20 0.050(5) 0.033(4) 0.036(4) -0.005(3) 0.008(4) -0.004(3)
C21 0.061(6) 0.041(5) 0.045(5) -0.007(4) 0.004(4) -0.009(4)
C22 0.032(4) 0.035(4) 0.042(4) 0.005(3) 0.011(3) 0.005(3)
C23 0.036(4) 0.044(5) 0.042(4) -0.005(4) 0.010(4) 0.001(3)
C24 0.068(6) 0.061(5) 0.035(4) -0.006(4) 0.019(4) 0.000(5)
C25 0.061(6) 0.081(6) 0.045(5) 0.000(5) 0.024(5) 0.009(5)
C26 0.044(5) 0.091(8) 0.059(5) -0.007(5) 0.019(4) 0.005(5)
C27 0.043(5) 0.055(5) 0.042(4) -0.001(4) 0.017(4) 0.000(4)
C28 0.035(5) 0.104(8) 0.051(5) 0.000(5) 0.012(4) -0.013(5)
C29 0.111(8) 0.125(9) 0.129(9) -0.016(7) 0.022(7) 0.023(7)
C30 0.134(9) 0.126(8) 0.152(9) 0.010(8) 0.041(8) 0.012(7)
C31 0.142(10) 0.169(10) 0.142(9) 0.035(8) 0.055(8) 0.021(8)
C32 0.093(8) 0.124(8) 0.144(9) -0.026(8) 0.029(7) 0.025(7)
C33 0.117(9) 0.143(9) 0.131(8) 0.004(8) 0.047(7) 0.036(7)
C34 0.088(7) 0.118(8) 0.136(8) -0.024(7) 0.014(6) 0.052(6)
O9 0.257(10) 0.277(10) 0.270(9) -0.034(7) 0.073(7) 0.017(7)
Dy 0.0297(2) 0.0360(2) 0.0317(2) -0.00032(16) 0.00228(14) 0.00184(15)
Ni 0.0332(7) 0.0267(6) 0.0258(6) -0.0025(5) 0.0069(5) -0.0004(5)
O1 0.031(3) 0.042(3) 0.033(2) 0.007(2) 0.009(2) 0.001(2)
O2 0.057(4) 0.084(4) 0.040(3) -0.008(3) 0.020(3) -0.014(3)
O3 0.048(3) 0.046(3) 0.049(3) 0.004(3) -0.004(3) 0.006(3)
O4 0.055(3) 0.044(3) 0.054(3) -0.005(3) -0.003(3) 0.004(3)
O5 0.033(3) 0.027(3) 0.035(2) -0.002(2) 0.003(2) 0.002(2)
O6 0.047(3) 0.046(3) 0.056(3) -0.008(3) -0.003(3) 0.002(3)
O7 0.027(2) 0.040(3) 0.032(2) 0.006(2) 0.008(2) 0.001(2)
O8 0.042(3) 0.106(4) 0.045(3) -0.007(3) 0.012(3) -0.018(3)
C35 0.157(10) 0.183(11) 0.183(10) 0.016(9) 0.074(8) 0.028(8)
O10 0.229(9) 0.229(9) 0.263(9) -0.003(7) 0.063(6) 0.017(6)

loop_
_atom_type_symbol
_atom_type_description
_atom_type_scat_dispersion_real
_atom_type_scat_dispersion_imag
_atom_type_scat_source
C C 0.0033 0.0016 'International Tables Vol C Tables 4.2.6.8 and 6.1.1.4'
H H 0.0000 0.0000 'International Tables Vol C Tables 4.2.6.8 and 6.1.1.4'
Dy Dy -0.1892 4.4098 'International Tables Vol C Tables 4.2.6.8 and 6.1.1.4'
Ni Ni 0.3393 1.1124 'International Tables Vol C Tables 4.2.6.8 and 6.1.1.4'
O O 0.0106 0.0060 'International Tables Vol C Tables 4.2.6.8 and 6.1.1.4'

loop_
_geom_angle_atom_site_label_1
_geom_angle_atom_site_label_2
_geom_angle_atom_site_label_3
_geom_angle
_geom_angle_site_symmetry_1
_geom_angle_site_symmetry_3
O1 C1 C2 122.3(6) . .
O1 C1 C6 121.6(6) . .
C2 C1 C6 116.1(7) . .
C3 C2 C1 121.9(7) . .
C3 C2 H2 119.1 . .
C1 C2 H2 119.1 . .
C2 C3 C4 121.6(8) . .
C2 C3 H3 119.2 . .
C4 C3 H3 119.2 . .
C5 C4 C3 119.1(8) . .
C5 C4 H4 120.5 . .
C3 C4 H4 120.5 . .
C4 C5 C6 121.1(8) . .
C4 C5 H5 119.5 . .
C6 C5 H5 119.5 . .
C5 C6 C1 120.2(7) . .
C5 C6 C7 117.2(7) . .
C1 C6 C7 122.3(7) . .
O2 C7 C6 128.3(7) . .
O2 C7 H7 115.8 . .
C6 C7 H7 115.8 . .
O3 C8 C13 123.1(7) . .
O3 C8 C9 120.3(8) . .
C13 C8 C9 116.5(7) . .
C10 C9 C8 121.8(9) . .
C10 C9 H9 119.1 . .
C8 C9 H9 119.1 . .
C9 C10 C11 120.4(9) . .
C9 C10 H10 119.8 . .
C11 C10 H10 119.8 . .
C12 C11 C10 120.3(9) . .
C12 C11 H11 119.9 . .
C10 C11 H11 119.9 . .
C11 C12 C13 120.6(9) . .
C11 C12 H12 119.7 . .
C13 C12 H12 119.7 . .
C8 C13 C12 120.4(7) . .
C8 C13 C14 121.7(7) . .
C12 C13 C14 117.9(8) . .
O4 C14 C13 127.5(7) . .
O4 C14 H14 116.2 . .
C13 C14 H14 116.2 . .
O5 C15 C16 121.8(6) . .
O5 C15 C20 121.2(6) . .
C16 C15 C20 117.0(6) . .
C17 C16 C15 121.5(7) . .
C17 C16 H16 119.2 . .
C15 C16 H16 119.2 . .
C16 C17 C18 121.5(8) . .
C16 C17 H17 119.3 . .
C18 C17 H17 119.3 . .
C19 C18 C17 119.1(8) . .
C19 C18 H18 120.4 . .
C17 C18 H18 120.4 . .
C18 C19 C20 121.7(8) . .
C18 C19 H19 119.1 . .
C20 C19 H19 119.1 . .
C19 C20 C21 118.1(7) . .
C19 C20 C15 119.1(7) . .
C21 C20 C15 122.8(7) . .
O6 C21 C20 129.2(7) . .
O6 C21 H21 115.4 . .
C20 C21 H21 115.4 . .
O7 C22 C23 121.3(6) . .
O7 C22 C27 122.0(6) . .
C23 C22 C27 116.7(7) . .
C24 C23 C22 122.1(7) . .
C24 C23 H23 119.0 . .
C22 C23 H23 119.0 . .
C23 C24 C25 121.8(8) . .
C23 C24 H24 119.1 . .
C25 C24 H24 119.1 . .
C26 C25 C24 118.0(8) . .
C26 C25 H25 121.0 . .
C24 C25 H25 121.0 . .
C25 C26 C27 121.6(8) . .
C25 C26 H26 119.2 . .
C27 C26 H26 119.2 . .
C22 C27 C28 123.8(7) . .
C22 C27 C26 119.7(7) . .
C28 C27 C26 116.3(8) . .
O8 C28 C27 127.8(8) . .
O8 C28 H28 116.1 . .
C27 C28 H28 116.1 . .
C30 C29 C34 127.0(16) . .
C30 C29 H29 116.5 . .
C34 C29 H29 116.5 . .
C29 C30 C31 116.1(17) . .
C29 C30 H30 122.0 . .
C31 C30 H30 122.0 . .
C32 C31 C30 115.7(17) . .
C32 C31 H31 122.1 . .
C30 C31 H31 122.1 . .
C31 C32 O9 125(2) . .
C31 C32 C33 126.1(18) . .
O9 C32 C33 109.1(19) . .
C34 C33 C32 123.6(18) . .
C34 C33 C35 106.7(16) . .
C32 C33 C35 129.6(18) . .
C33 C34 C29 111.4(16) . .
C33 C34 H34 124.3 . .
C29 C34 H34 124.3 . .
C32 O9 H9A 109.5 . .
O3 Dy O1 124.85(18) . .
O3 Dy O7 138.61(18) . .
O1 Dy O7 71.04(15) . .
O3 Dy O8 79.3(2) . .
O1 Dy O8 143.19(17) . .
O7 Dy O8 73.04(17) . .
O3 Dy O6 80.58(18) . .
O1 Dy O6 130.85(18) . .
O7 Dy O6 119.89(17) . .
O8 Dy O6 75.3(2) . .
O3 Dy O4 72.58(17) . .
O1 Dy O4 76.25(17) . .
O7 Dy O4 76.07(16) . .
O8 Dy O4 87.7(2) . .
O6 Dy O4 150.52(18) . .
O3 Dy O2 74.6(2) . .
O1 Dy O2 72.04(17) . .
O7 Dy O2 141.16(18) . .
O8 Dy O2 144.8(2) . .
O6 Dy O2 77.3(2) . .
O4 Dy O2 106.3(2) . .
O3 Dy O5 150.09(17) . .
O1 Dy O5 69.20(15) . .
O7 Dy O5 68.42(15) . .
O8 Dy O5 104.50(19) . .
O6 Dy O5 72.04(16) . .
O4 Dy O5 136.54(15) . .
O2 Dy O5 87.57(18) . .
O3 Dy Ni 164.00(13) . .
O1 Dy Ni 40.57(10) . .
O7 Dy Ni 41.01(11) . .
O8 Dy Ni 110.17(14) . .
O6 Dy Ni 113.86(13) . .
O4 Dy Ni 94.45(12) . .
O2 Dy Ni 100.99(14) . .
O5 Dy Ni 42.10(10) . .
O1 Ni O1 180.0 3_565 .
O1 Ni O7 98.04(17) 3_565 .
O1 Ni O7 81.96(17) . .
O1 Ni O7 81.96(17) 3_565 3_565
O1 Ni O7 98.04(17) . 3_565
O7 Ni O7 180.0 . 3_565
O1 Ni O5 79.45(17) 3_565 3_565
O1 Ni O5 100.55(17) . 3_565
O7 Ni O5 101.58(17) . 3_565
O7 Ni O5 78.42(17) 3_565 3_565
O1 Ni O5 100.55(17) 3_565 .
O1 Ni O5 79.44(17) . .
O7 Ni O5 78.42(17) . .
O7 Ni O5 101.58(17) 3_565 .
O5 Ni O5 180.0 3_565 .
O1 Ni Dy 132.69(13) 3_565 .
O1 Ni Dy 47.31(13) . .
O7 Ni Dy 47.73(12) . .
O7 Ni Dy 132.27(12) 3_565 .
O5 Ni Dy 131.27(11) 3_565 .
O5 Ni Dy 48.73(11) . .
O1 Ni Dy 47.31(13) 3_565 3_565
O1 Ni Dy 132.69(13) . 3_565
O7 Ni Dy 132.27(12) . 3_565
O7 Ni Dy 47.73(12) 3_565 3_565
O5 Ni Dy 48.73(11) 3_565 3_565
O5 Ni Dy 131.27(11) . 3_565
Dy Ni Dy 180.0 . 3_565
C1 O1 Ni 129.6(4) . .
C1 O1 Dy 135.7(4) . .
Ni O1 Dy 92.12(17) . .
C7 O2 Dy 132.1(5) . .
C8 O3 Dy 140.7(5) . .
C14 O4 Dy 134.2(5) . .
C15 O5 Ni 132.3(4) . .
C15 O5 Dy 138.5(4) . .
Ni O5 Dy 89.17(15) . .
C21 O6 Dy 135.9(5) . .
C22 O7 Ni 133.5(4) . .
C22 O7 Dy 135.0(4) . .
Ni O7 Dy 91.26(17) . .
C28 O8 Dy 134.3(6) . .
O10 C35 C33 97.1(16) . .
O10 C35 H35 131.5 . .
C33 C35 H35 131.5 . .

loop_
_geom_bond_atom_site_label_1
_geom_bond_atom_site_label_2
_geom_bond_distance
_geom_bond_site_symmetry_2
C1 O1 1.307(8) .
C1 C2 1.403(9) .
C1 C6 1.416(9) .
C2 C3 1.357(10) .
C2 H2 0.9300 .
C3 C4 1.375(11) .
C3 H3 0.9300 .
C4 C5 1.351(12) .
C4 H4 0.9300 .
C5 C6 1.408(11) .
C5 H5 0.9300 .
C6 C7 1.423(11) .
C7 O2 1.223(10) .
C7 H7 0.9300 .
C8 O3 1.286(8) .
C8 C13 1.398(10) .
C8 C9 1.419(10) .
C9 C10 1.356(12) .
C9 H9 0.9300 .
C10 C11 1.379(13) .
C10 H10 0.9300 .
C11 C12 1.348(12) .
C11 H11 0.9300 .
C12 C13 1.409(11) .
C12 H12 0.9300 .
C13 C14 1.417(10) .
C14 O4 1.242(8) .
C14 H14 0.9300 .
C15 O5 1.311(8) .
C15 C16 1.413(9) .
C15 C20 1.425(9) .
C16 C17 1.344(10) .
C16 H16 0.9300 .
C17 C18 1.385(11) .
C17 H17 0.9300 .
C18 C19 1.356(12) .
C18 H18 0.9300 .
C19 C20 1.400(10) .
C19 H19 0.9300 .
C20 C21 1.414(10) .
C21 O6 1.229(9) .
C21 H21 0.9300 .
C22 O7 1.321(8) .
C22 C23 1.395(9) .
C22 C27 1.403(10) .
C23 C24 1.364(10) .
C23 H23 0.9300 .
C24 C25 1.386(11) .
C24 H24 0.9300 .
C25 C26 1.350(12) .
C25 H25 0.9300 .
C26 C27 1.430(11) .
C26 H26 0.9300 .
C27 C28 1.421(11) .
C28 O8 1.209(9) .
C28 H28 0.9300 .
C29 C30 1.357(18) .
C29 C34 1.480(19) .
C29 H29 0.9300 .
C30 C31 1.48(2) .
C30 H30 0.9300 .
C31 C32 1.30(2) .
C31 H31 0.9300 .
C32 O9 1.383(18) .
C32 C33 1.40(2) .
C33 C34 1.316(18) .
C33 C35 1.59(2) .
C34 H34 0.9300 .
O9 H9A 0.8200 .
Dy O3 2.245(5) .
Dy O1 2.328(5) .
Dy O7 2.343(4) .
Dy O8 2.348(6) .
Dy O6 2.351(5) .
Dy O4 2.366(5) .
Dy O2 2.367(5) .
Dy O5 2.379(4) .
Dy Ni 3.1648(4) .
Ni O1 2.060(4) 3_565
Ni O1 2.060(4) .
Ni O7 2.077(5) .
Ni O7 2.077(4) 3_565
Ni O5 2.122(4) 3_565
Ni O5 2.122(4) .
Ni Dy 3.1649(4) 3_565
C35 O10 1.35(2) .
C35 H35 0.9300 .
